data_7128962
loop_
_publ_author_name
'Shiga, Takuya'
'Tachibana, Minami'
'Sagayama, Hajime'
'Kumai, Reiji'
'Newton, Graham N.'
'Oshio, Hiroki'
'Nihei, Masayuki'

_publ_section_title
;
 A ring of grids: a giant spin-crossover cluster
;
_journal_name_full 'Chemical Communications'
_journal_paper_doi 10.1039/D1CC04346C
_journal_year 2021
_chemical_formula_moiety 'C48 H40 Fe N12, 2(B F4)'
_chemical_formula_sum 'C48 H40 B2 F8 Fe N12'
_chemical_formula_weight 1014.39
_space_group_crystal_system monoclinic
_space_group_IT_number 14
_space_group_name_Hall '-P 2ybc'
_space_group_name_H-M_alt 'P 1 21/c 1'
_atom_sites_solution_hydrogens geom
_audit_creation_method SHELXL-2016/6
_audit_update_record
;
2020-07-01 deposited with the CCDC.	2021-09-06 downloaded from the CCDC.
;
_cell_angle_alpha 90
_cell_angle_beta 103.455(6)
_cell_angle_gamma 90
_cell_formula_units_Z 4
_cell_length_a 13.262(6)
_cell_length_b 26.316(13)
_cell_length_c 15.453(8)
_cell_measurement_reflns_used 7450
_cell_measurement_temperature 300(2)
_cell_measurement_theta_max 27.67
_cell_measurement_theta_min 2.31
_cell_volume 5245(4)
_computing_cell_refinement 'Bruker SAINT'
_computing_data_collection 'Bruker APEX2'
_computing_data_reduction 'Bruker SAINT'
_computing_molecular_graphics 'Bruker SHELXTL'
_computing_publication_material 'Bruker SHELXTL'
_computing_structure_refinement 'SHELXL-2016/6 (Sheldrick, 2016)'
_computing_structure_solution 'SHELXS-97 (Sheldrick 2008)'
_diffrn_ambient_temperature 300(2)
_diffrn_detector_area_resol_mean 8.366
_diffrn_measured_fraction_theta_full 0.988
_diffrn_measured_fraction_theta_max 0.978
_diffrn_measurement_device_type 'CCD area detector'
_diffrn_measurement_method 'phi and omega scans'
_diffrn_radiation_type MoK\a
_diffrn_radiation_wavelength 0.71073
_diffrn_reflns_av_R_equivalents 0.0827
_diffrn_reflns_av_unetI/netI 0.1152
_diffrn_reflns_Laue_measured_fraction_full 0.988
_diffrn_reflns_Laue_measured_fraction_max 0.978
_diffrn_reflns_limit_h_max 17
_diffrn_reflns_limit_h_min -15
_diffrn_reflns_limit_k_max 34
_diffrn_reflns_limit_k_min -30
_diffrn_reflns_limit_l_max 20
_diffrn_reflns_limit_l_min -19
_diffrn_reflns_number 27569
_diffrn_reflns_point_group_measured_fraction_full 0.988
_diffrn_reflns_point_group_measured_fraction_max 0.978
_diffrn_reflns_theta_full 25.242
_diffrn_reflns_theta_max 27.499
_diffrn_reflns_theta_min 1.548
_diffrn_source 'fine-focus sealed tube'
_exptl_absorpt_coefficient_mu 0.361
_exptl_absorpt_correction_T_max 0.7456
_exptl_absorpt_correction_T_min 0.4347
_exptl_absorpt_correction_type empirical
_exptl_absorpt_process_details SADABS
_exptl_crystal_colour yellow
_exptl_crystal_density_diffrn 1.285
_exptl_crystal_density_method 'not measured'
_exptl_crystal_description plates
_exptl_crystal_F_000 2080
_exptl_crystal_size_max 0.200
_exptl_crystal_size_mid 0.180
_exptl_crystal_size_min 0.100
_refine_diff_density_max 1.016
_refine_diff_density_min -0.798
_refine_diff_density_rms 0.108
_refine_ls_extinction_method none
_refine_ls_goodness_of_fit_ref 1.507
_refine_ls_hydrogen_treatment constr
_refine_ls_matrix_type full
_refine_ls_number_parameters 644
_refine_ls_number_reflns 11790
_refine_ls_number_restraints 0
_refine_ls_restrained_S_all 1.507
_refine_ls_R_factor_all 0.2307
_refine_ls_R_factor_gt 0.1529
_refine_ls_shift/su_max 0.001
_refine_ls_shift/su_mean 0.000
_refine_ls_structure_factor_coef Fsqd
_refine_ls_weighting_details 'w=1/[\s^2^(Fo^2^)+(0.2000P)^2^] where P=(Fo^2^+2Fc^2^)/3'
_refine_ls_weighting_scheme calc
_refine_ls_wR_factor_gt 0.4327
_refine_ls_wR_factor_ref 0.4770
_reflns_Friedel_coverage 0.000
_reflns_number_gt 5847
_reflns_number_total 11790
_reflns_threshold_expression 'I > 2\s(I)'
_cod_data_source_file d1cc04346c2.cif
_cod_data_source_block Comp1_300K
_cod_original_sg_symbol_H-M 'P 21/c'
_cod_database_code 7128962
_shelx_shelxl_version_number 2016/6
_shelx_space_group_comment
;
The symmetry employed for this shelxl refinement is uniquely defined
by the following loop, which should always be used as a source of
symmetry information in preference to the above space-group names.
They are only intended as comments.
;
_shelx_estimated_absorpt_t_min 0.931
_shelx_estimated_absorpt_t_max 0.965

loop_
_space_group_symop_operation_xyz
'x, y, z'
'-x, y+1/2, -z+1/2'
'-x, -y, -z'
'x, -y-1/2, z-1/2'

loop_
_atom_site_label
_atom_site_type_symbol
_atom_site_fract_x
_atom_site_fract_y
_atom_site_fract_z
_atom_site_U_iso_or_equiv
_atom_site_adp_type
_atom_site_occupancy
_atom_site_site_symmetry_order
_atom_site_calc_flag
_atom_site_refinement_flags_posn
_atom_site_refinement_flags_adp
_atom_site_refinement_flags_occupancy
_atom_site_disorder_assembly
_atom_site_disorder_group
Fe1 Fe 0.24790(8) 0.29111(4) 0.45841(8) 0.0582(4) Uani 1 1 d . . . . .
N1 N 0.1614(5) 0.3467(3) 0.5148(6) 0.071(2) Uani 1 1 d . . . . .
N2 N 0.1964(5) 0.3957(3) 0.5165(5) 0.0677(19) Uani 1 1 d . . . . .
N3 N 0.3239(4) 0.3629(2) 0.4544(4) 0.0546(15) Uani 1 1 d . . . . .
N4 N 0.3762(5) 0.2745(3) 0.3927(5) 0.0610(17) Uani 1 1 d . . . . .
N5 N 0.5193(5) 0.2474(3) 0.3653(5) 0.0609(17) Uani 1 1 d . . . . .
H5 H 0.564314 0.226984 0.352395 0.073 Uiso 1 1 calc R U . . .
N6 N 0.6567(5) 0.3169(3) 0.2914(5) 0.0681(19) Uani 1 1 d . . . . .
N7 N 0.1223(5) 0.2884(3) 0.3415(5) 0.070(2) Uani 1 1 d . . . . .
N8 N 0.0519(5) 0.2498(4) 0.3405(6) 0.083(2) Uani 1 1 d . . . . .
N9 N 0.1702(5) 0.2194(3) 0.4598(5) 0.0628(17) Uani 1 1 d . . . . .
N10 N 0.3372(5) 0.2527(2) 0.5778(5) 0.0566(16) Uani 1 1 d . . . . .
N11 N 0.4747(5) 0.2124(2) 0.6551(5) 0.0583(17) Uani 1 1 d . . . . .
H11 H 0.536863 0.207078 0.685518 0.070 Uiso 1 1 calc R U . . .
N12 N 0.3511(7) 0.0930(3) 0.6698(6) 0.086(2) Uani 1 1 d . . . . .
C1 C 0.1347(8) 0.4274(4) 0.5545(7) 0.084(3) Uani 1 1 d . . . . .
C2 C 0.0665(8) 0.3971(5) 0.5805(8) 0.093(3) Uani 1 1 d . . . . .
H2 H 0.016813 0.407212 0.610625 0.111 Uiso 1 1 calc R U . . .
C3 C 0.0829(8) 0.3482(4) 0.5546(8) 0.082(3) Uani 1 1 d . . . . .
C4 C 0.1509(11) 0.4813(6) 0.5713(11) 0.129(5) Uani 1 1 d . . . . .
H4 H 0.140974 0.499079 0.515718 0.193 Uiso 1 1 calc R U . . .
H4A H 0.220196 0.486908 0.605631 0.193 Uiso 1 1 calc R U . . .
H4B H 0.102225 0.493566 0.603676 0.193 Uiso 1 1 calc R U . . .
C5 C 0.0247(10) 0.2997(5) 0.5646(12) 0.120(5) Uani 1 1 d . . . . .
H5A H -0.013539 0.288601 0.507101 0.180 Uiso 1 1 calc R U . . .
H5B H -0.022382 0.305988 0.602087 0.180 Uiso 1 1 calc R U . . .
H5C H 0.073211 0.273795 0.590855 0.180 Uiso 1 1 calc R U . . .
C6 C 0.2835(6) 0.4052(4) 0.4771(6) 0.068(2) Uani 1 1 d . . . . .
C7 C 0.3185(8) 0.4534(4) 0.4662(8) 0.087(3) Uani 1 1 d . . . . .
H7 H 0.288203 0.482460 0.483473 0.104 Uiso 1 1 calc R U . . .
C8 C 0.4059(9) 0.4552(4) 0.4260(8) 0.092(3) Uani 1 1 d . . . . .
H8 H 0.432489 0.486609 0.414737 0.111 Uiso 1 1 calc R U . . .
C9 C 0.4506(7) 0.4119(4) 0.4038(7) 0.075(3) Uani 1 1 d . . . . .
H9 H 0.509272 0.413348 0.380653 0.090 Uiso 1 1 calc R U . . .
C10 C 0.4063(6) 0.3661(3) 0.4169(6) 0.062(2) Uani 1 1 d . . . . .
C11 C 0.4418(5) 0.3160(3) 0.3960(5) 0.0554(19) Uani 1 1 d . . . . .
C12 C 0.4261(5) 0.2339(3) 0.3745(5) 0.0536(18) Uani 1 1 d . . . . .
C13 C 0.5337(6) 0.2992(3) 0.3794(5) 0.0535(18) Uani 1 1 d . . . . .
C14 C 0.3863(7) 0.1827(4) 0.3667(6) 0.068(2) Uani 1 1 d . . . . .
C15 C 0.2877(9) 0.1741(4) 0.3173(8) 0.092(3) Uani 1 1 d . . . . .
H15 H 0.248849 0.201204 0.288659 0.111 Uiso 1 1 calc R U . . .
C16 C 0.2431(11) 0.1240(6) 0.3089(11) 0.117(5) Uani 1 1 d . . . . .
H16 H 0.175383 0.117931 0.277489 0.140 Uiso 1 1 calc R U . . .
C17 C 0.309(2) 0.0847(7) 0.3514(14) 0.153(8) Uani 1 1 d . . . . .
H17 H 0.284524 0.051431 0.346021 0.184 Uiso 1 1 calc R U . . .
C18 C 0.4043(18) 0.0938(4) 0.3989(11) 0.143(6) Uani 1 1 d . . . . .
H18 H 0.443422 0.067031 0.428469 0.171 Uiso 1 1 calc R U . . .
C19 C 0.4477(9) 0.1424(4) 0.4058(8) 0.085(3) Uani 1 1 d . . . . .
H19 H 0.516246 0.147596 0.435965 0.102 Uiso 1 1 calc R U . . .
C20 C 0.6294(6) 0.3246(3) 0.3680(6) 0.0567(19) Uani 1 1 d . . . . .
C21 C 0.6892(6) 0.3526(4) 0.4360(7) 0.077(3) Uani 1 1 d . . . . .
H21 H 0.670086 0.356785 0.489796 0.092 Uiso 1 1 calc R U . . .
C22 C 0.7816(8) 0.3749(4) 0.4210(9) 0.092(3) Uani 1 1 d . . . . .
H22 H 0.823828 0.394964 0.464279 0.110 Uiso 1 1 calc R U . . .
C23 C 0.8058(7) 0.3663(5) 0.3432(9) 0.094(3) Uani 1 1 d . . . . .
H23 H 0.866457 0.380021 0.332684 0.113 Uiso 1 1 calc R U . . .
C24 C 0.7452(7) 0.3385(4) 0.2809(8) 0.087(3) Uani 1 1 d . . . . .
H24 H 0.764421 0.333665 0.227300 0.105 Uiso 1 1 calc R U . . .
C25 C -0.0329(6) 0.2553(4) 0.2713(7) 0.079(3) Uani 1 1 d . . . . .
C26 C -0.0152(8) 0.2981(4) 0.2291(7) 0.084(3) Uani 1 1 d . . . . .
H26 H -0.057836 0.311546 0.177781 0.101 Uiso 1 1 calc R U . . .
C27 C 0.0793(7) 0.3187(4) 0.2764(7) 0.077(3) Uani 1 1 d . . . . .
C28 C -0.1193(7) 0.2181(5) 0.2526(9) 0.104(4) Uani 1 1 d . . . . .
H28 H -0.175976 0.231716 0.208289 0.156 Uiso 1 1 calc R U . . .
H28A H -0.141917 0.211439 0.306148 0.156 Uiso 1 1 calc R U . . .
H28B H -0.096017 0.187031 0.231075 0.156 Uiso 1 1 calc R U . . .
C29 C 0.1311(9) 0.3667(5) 0.2565(8) 0.104(4) Uani 1 1 d . . . . .
H29 H 0.189272 0.358248 0.232142 0.155 Uiso 1 1 calc R U . . .
H29A H 0.154446 0.385814 0.310295 0.155 Uiso 1 1 calc R U . . .
H29B H 0.082509 0.386647 0.214170 0.155 Uiso 1 1 calc R U . . .
C30 C 0.0832(6) 0.2108(4) 0.4062(7) 0.076(3) Uani 1 1 d . . . . .
C31 C 0.0272(9) 0.1642(6) 0.4057(10) 0.113(4) Uani 1 1 d . . . . .
H31 H -0.035467 0.157799 0.365573 0.136 Uiso 1 1 calc R U . . .
C32 C 0.0748(11) 0.1288(5) 0.4712(10) 0.118(5) Uani 1 1 d . . . . .
H32 H 0.043299 0.097460 0.473917 0.141 Uiso 1 1 calc R U . . .
C33 C 0.1650(8) 0.1393(4) 0.5299(8) 0.097(4) Uani 1 1 d . . . . .
H33 H 0.193119 0.116424 0.574991 0.117 Uiso 1 1 calc R U . . .
C34 C 0.2144(7) 0.1842(4) 0.5219(6) 0.067(2) Uani 1 1 d . . . . .
C35 C 0.3143(6) 0.2011(3) 0.5791(6) 0.0555(19) Uani 1 1 d . . . . .
C36 C 0.4336(5) 0.2577(3) 0.6259(5) 0.0552(19) Uani 1 1 d . . . . .
C37 C 0.4004(6) 0.1763(3) 0.6279(6) 0.062(2) Uani 1 1 d . . . . .
C38 C 0.4886(6) 0.3065(3) 0.6455(5) 0.0565(19) Uani 1 1 d . . . . .
C39 C 0.4308(7) 0.3486(3) 0.6551(6) 0.065(2) Uani 1 1 d . . . . .
H39 H 0.359803 0.346032 0.650231 0.079 Uiso 1 1 calc R U . . .
C40 C 0.4818(8) 0.3955(4) 0.6724(7) 0.077(3) Uani 1 1 d . . . . .
H40 H 0.443448 0.424554 0.677191 0.092 Uiso 1 1 calc R U . . .
C41 C 0.5849(9) 0.3994(4) 0.6821(8) 0.089(3) Uani 1 1 d . . . . .
H41 H 0.617313 0.430822 0.693251 0.107 Uiso 1 1 calc R U . . .
C42 C 0.6435(7) 0.3556(4) 0.6755(8) 0.085(3) Uani 1 1 d . . . . .
H42 H 0.715220 0.357826 0.684721 0.102 Uiso 1 1 calc R U . . .
C43 C 0.5949(7) 0.3098(4) 0.6553(7) 0.079(3) Uani 1 1 d . . . . .
H43 H 0.632949 0.281048 0.648193 0.094 Uiso 1 1 calc R U . . .
C44 C 0.4272(6) 0.1220(3) 0.6478(6) 0.063(2) Uani 1 1 d . . . . .
C45 C 0.5168(9) 0.1032(4) 0.6412(7) 0.084(3) Uani 1 1 d . . . . .
H45 H 0.563455 0.124018 0.621427 0.101 Uiso 1 1 calc R U . . .
C46 C 0.5443(10) 0.0524(4) 0.6632(9) 0.097(3) Uani 1 1 d . . . . .
H46 H 0.609318 0.039528 0.662193 0.117 Uiso 1 1 calc R U . . .
C47 C 0.4704(14) 0.0233(4) 0.6859(9) 0.117(5) Uani 1 1 d . . . . .
H47 H 0.483215 -0.010781 0.700112 0.141 Uiso 1 1 calc R U . . .
C48 C 0.3749(12) 0.0448(4) 0.6880(10) 0.114(4) Uani 1 1 d . . . . .
H48 H 0.324911 0.023951 0.702963 0.136 Uiso 1 1 calc R U . . .
B1 B 0.7490(13) 0.2027(6) 0.5098(10) 0.097(4) Uani 1 1 d . . . . .
B2 B 0.8642(16) 0.4623(9) 0.6799(15) 0.126(6) Uani 1 1 d . . . . .
F1 F 0.6766(14) 0.1943(7) 0.5517(9) 0.233(7) Uani 1 1 d . . . . .
F2 F 0.7109(6) 0.1979(4) 0.4176(5) 0.134(3) Uani 1 1 d . . . . .
F3 F 0.7746(14) 0.2517(6) 0.5294(11) 0.244(7) Uani 1 1 d . . . . .
F4 F 0.8313(12) 0.1749(6) 0.5410(10) 0.266(9) Uani 1 1 d . . . . .
F5 F 0.8028(9) 0.4393(4) 0.6041(8) 0.168(4) Uani 1 1 d . . . . .
F6 F 0.7962(7) 0.4836(4) 0.7211(7) 0.168(4) Uani 1 1 d . . . . .
F7 F 0.9239(7) 0.4927(4) 0.6523(8) 0.161(3) Uani 1 1 d . . . . .
F8 F 0.9191(12) 0.4246(6) 0.7295(10) 0.252(9) Uani 1 1 d . . . . .

loop_
_atom_site_aniso_label
_atom_site_aniso_U_11
_atom_site_aniso_U_22
_atom_site_aniso_U_33
_atom_site_aniso_U_23
_atom_site_aniso_U_13
_atom_site_aniso_U_12
Fe1 0.0480(6) 0.0572(8) 0.0698(8) 0.0021(5) 0.0141(5) -0.0034(4)
N1 0.059(4) 0.056(5) 0.102(6) 0.000(4) 0.028(4) 0.011(3)
N2 0.061(4) 0.067(5) 0.078(5) -0.005(4) 0.022(3) 0.013(3)
N3 0.054(3) 0.057(4) 0.055(4) -0.005(3) 0.017(3) 0.007(3)
N4 0.059(4) 0.068(5) 0.059(4) -0.002(3) 0.019(3) -0.011(3)
N5 0.062(4) 0.052(4) 0.075(5) -0.012(3) 0.028(3) -0.004(3)
N6 0.051(3) 0.072(5) 0.084(5) -0.009(4) 0.020(3) -0.011(3)
N7 0.052(4) 0.073(5) 0.085(5) -0.001(4) 0.015(3) -0.024(3)
N8 0.043(3) 0.117(7) 0.086(6) -0.019(5) 0.008(3) -0.016(4)
N9 0.060(4) 0.065(4) 0.065(4) -0.001(3) 0.017(3) 0.006(3)
N10 0.056(3) 0.043(4) 0.068(4) 0.002(3) 0.009(3) -0.004(3)
N11 0.053(3) 0.053(4) 0.066(4) 0.003(3) 0.006(3) 0.010(3)
N12 0.102(6) 0.054(5) 0.112(7) 0.025(4) 0.043(5) 0.002(4)
C1 0.090(7) 0.073(7) 0.088(7) -0.023(5) 0.022(5) 0.013(5)
C2 0.081(6) 0.094(8) 0.117(9) -0.009(7) 0.054(6) 0.013(5)
C3 0.087(6) 0.069(7) 0.100(8) 0.002(5) 0.039(6) 0.007(5)
C4 0.108(9) 0.126(13) 0.158(13) -0.012(10) 0.045(9) 0.026(8)
C5 0.095(8) 0.107(10) 0.179(14) 0.016(9) 0.074(9) 0.014(6)
C6 0.054(4) 0.076(6) 0.070(6) -0.002(4) 0.009(4) 0.002(4)
C7 0.094(7) 0.055(6) 0.113(9) 0.001(5) 0.026(6) -0.012(5)
C8 0.103(7) 0.052(6) 0.121(9) -0.004(5) 0.023(7) -0.013(5)
C9 0.074(5) 0.060(6) 0.099(7) 0.007(5) 0.038(5) -0.002(4)
C10 0.054(4) 0.067(6) 0.063(5) 0.003(4) 0.009(4) -0.005(4)
C11 0.049(4) 0.050(5) 0.069(5) 0.002(4) 0.017(3) -0.007(3)
C12 0.057(4) 0.048(5) 0.059(5) -0.005(4) 0.019(3) 0.001(3)
C13 0.051(4) 0.052(5) 0.059(5) 0.003(3) 0.016(3) 0.001(3)
C14 0.077(5) 0.064(6) 0.069(6) -0.010(4) 0.028(4) -0.013(4)
C15 0.114(8) 0.073(7) 0.101(8) -0.021(6) 0.049(7) -0.011(6)
C16 0.104(9) 0.099(10) 0.154(13) -0.053(9) 0.042(8) -0.042(8)
C17 0.26(2) 0.086(12) 0.157(16) -0.047(11) 0.132(17) -0.057(14)
C18 0.243(19) 0.036(6) 0.140(12) -0.005(6) 0.023(13) -0.018(9)
C19 0.102(7) 0.067(7) 0.092(7) 0.005(5) 0.037(6) -0.006(5)
C20 0.056(4) 0.049(5) 0.067(5) -0.010(4) 0.018(4) -0.006(3)
C21 0.051(4) 0.093(7) 0.086(7) -0.016(5) 0.013(4) -0.008(4)
C22 0.073(6) 0.073(7) 0.122(10) -0.021(6) 0.007(6) -0.018(5)
C23 0.055(5) 0.116(9) 0.116(9) -0.027(7) 0.030(5) -0.032(5)
C24 0.074(6) 0.081(7) 0.121(9) -0.016(6) 0.052(6) -0.017(5)
C25 0.052(4) 0.098(8) 0.089(7) -0.011(6) 0.023(4) -0.003(4)
C26 0.070(6) 0.102(8) 0.073(6) 0.003(6) 0.000(5) 0.001(5)
C27 0.064(5) 0.104(8) 0.065(6) 0.005(5) 0.017(4) -0.008(5)
C28 0.050(5) 0.102(8) 0.146(11) -0.026(7) -0.004(5) -0.025(5)
C29 0.098(7) 0.120(10) 0.088(8) 0.020(7) 0.011(6) -0.003(7)
C30 0.049(4) 0.100(8) 0.077(6) 0.005(5) 0.006(4) -0.010(4)
C31 0.081(7) 0.122(11) 0.130(11) 0.005(8) 0.009(7) -0.038(7)
C32 0.138(10) 0.090(9) 0.120(10) 0.017(7) 0.016(8) -0.055(8)
C33 0.086(6) 0.092(8) 0.108(9) 0.017(6) 0.011(6) -0.044(6)
C34 0.073(5) 0.068(6) 0.066(6) 0.005(4) 0.028(4) 0.004(4)
C35 0.051(4) 0.052(5) 0.065(5) 0.009(4) 0.018(3) 0.000(3)
C36 0.049(4) 0.052(5) 0.064(5) 0.005(4) 0.012(3) -0.003(3)
C37 0.068(5) 0.060(5) 0.059(5) -0.004(4) 0.020(4) -0.007(4)
C38 0.057(4) 0.048(4) 0.060(5) 0.008(4) 0.006(3) 0.006(3)
C39 0.066(5) 0.058(5) 0.070(6) -0.007(4) 0.013(4) 0.009(4)
C40 0.079(6) 0.066(6) 0.080(6) -0.004(5) 0.008(5) 0.010(4)
C41 0.106(8) 0.050(6) 0.101(8) -0.005(5) 0.002(6) -0.010(5)
C42 0.060(5) 0.055(6) 0.132(9) -0.012(5) 0.005(5) -0.011(4)
C43 0.057(5) 0.071(6) 0.102(7) 0.007(5) 0.006(5) 0.007(4)
C44 0.071(5) 0.050(5) 0.069(6) 0.004(4) 0.017(4) 0.003(4)
C45 0.105(7) 0.066(6) 0.089(7) 0.010(5) 0.038(6) 0.003(5)
C46 0.116(8) 0.060(7) 0.116(9) 0.004(6) 0.029(7) 0.006(6)
C47 0.200(15) 0.036(6) 0.124(10) 0.013(6) 0.055(10) 0.025(7)
C48 0.159(11) 0.042(6) 0.156(12) 0.007(6) 0.069(10) -0.005(6)
B1 0.115(11) 0.088(10) 0.075(9) -0.001(7) -0.006(8) 0.019(8)
B2 0.124(13) 0.137(16) 0.139(16) -0.002(13) 0.074(13) 0.006(12)
F1 0.259(16) 0.32(2) 0.120(9) 0.008(9) 0.055(10) -0.089(13)
F2 0.109(5) 0.188(8) 0.104(5) 0.008(5) 0.021(4) 0.061(5)
F3 0.311(18) 0.152(12) 0.242(16) -0.007(10) 0.009(13) 0.003(11)
F4 0.226(13) 0.291(18) 0.212(13) -0.030(11) -0.087(11) 0.126(13)
F5 0.186(9) 0.142(8) 0.182(10) -0.036(7) 0.056(8) -0.026(7)
F6 0.148(7) 0.187(10) 0.190(9) -0.026(7) 0.084(7) 0.045(6)
F7 0.134(7) 0.148(8) 0.216(10) -0.013(7) 0.068(7) -0.020(5)
F8 0.269(15) 0.280(16) 0.244(15) 0.118(13) 0.134(12) 0.182(14)

loop_
_atom_type_symbol
_atom_type_description
_atom_type_scat_dispersion_real
_atom_type_scat_dispersion_imag
_atom_type_scat_source
C C 0.0033 0.0016 'International Tables Vol C Tables 4.2.6.8 and 6.1.1.4'
H H 0.0000 0.0000 'International Tables Vol C Tables 4.2.6.8 and 6.1.1.4'
B B 0.0013 0.0007 'International Tables Vol C Tables 4.2.6.8 and 6.1.1.4'
F F 0.0171 0.0103 'International Tables Vol C Tables 4.2.6.8 and 6.1.1.4'
Fe Fe 0.3463 0.8444 'International Tables Vol C Tables 4.2.6.8 and 6.1.1.4'
N N 0.0061 0.0033 'International Tables Vol C Tables 4.2.6.8 and 6.1.1.4'

loop_
_geom_angle_atom_site_label_1
_geom_angle_atom_site_label_2
_geom_angle_atom_site_label_3
_geom_angle
_geom_angle_site_symmetry_1
_geom_angle_site_symmetry_3
_geom_angle_publ_flag
N3 Fe1 N9 178.9(3) . . ?
N3 Fe1 N7 106.3(3) . . ?
N9 Fe1 N7 72.6(3) . . ?
N3 Fe1 N1 73.3(3) . . ?
N9 Fe1 N1 106.8(3) . . ?
N7 Fe1 N1 88.9(3) . . ?
N3 Fe1 N10 105.4(2) . . ?
N9 Fe1 N10 75.7(2) . . ?
N7 Fe1 N10 148.3(3) . . ?
N1 Fe1 N10 101.9(3) . . ?
N3 Fe1 N4 75.2(2) . . ?
N9 Fe1 N4 104.6(3) . . ?
N7 Fe1 N4 97.8(3) . . ?
N1 Fe1 N4 148.5(3) . . ?
N10 Fe1 N4 88.4(3) . . ?
C3 N1 N2 105.2(7) . . ?
C3 N1 Fe1 138.9(7) . . ?
N2 N1 Fe1 115.9(5) . . ?
N1 N2 C1 110.1(8) . . ?
N1 N2 C6 117.0(7) . . ?
C1 N2 C6 132.9(9) . . ?
C6 N3 C10 118.8(7) . . ?
C6 N3 Fe1 120.7(5) . . ?
C10 N3 Fe1 119.8(5) . . ?
C12 N4 C11 107.7(6) . . ?
C12 N4 Fe1 137.0(6) . . ?
C11 N4 Fe1 111.6(5) . . ?
C12 N5 C13 110.1(6) . . ?
C12 N5 H5 124.9 . . ?
C13 N5 H5 124.9 . . ?
C20 N6 C24 117.9(8) . . ?
C27 N7 N8 105.5(7) . . ?
C27 N7 Fe1 137.6(6) . . ?
N8 N7 Fe1 115.1(6) . . ?
C25 N8 N7 111.3(9) . . ?
C25 N8 C30 132.7(8) . . ?
N7 N8 C30 115.8(7) . . ?
C30 N9 C34 120.8(8) . . ?
C30 N9 Fe1 120.8(6) . . ?
C34 N9 Fe1 118.3(6) . . ?
C36 N10 C35 105.9(6) . . ?
C36 N10 Fe1 133.3(5) . . ?
C35 N10 Fe1 112.6(5) . . ?
C36 N11 C37 107.8(6) . . ?
C36 N11 H11 126.1 . . ?
C37 N11 H11 126.1 . . ?
C48 N12 C44 115.7(9) . . ?
C2 C1 N2 105.9(9) . . ?
C2 C1 C4 127.8(11) . . ?
N2 C1 C4 125.8(11) . . ?
C1 C2 C3 107.9(9) . . ?
C1 C2 H2 126.1 . . ?
C3 C2 H2 126.1 . . ?
N1 C3 C2 110.8(9) . . ?
N1 C3 C5 119.6(9) . . ?
C2 C3 C5 129.6(10) . . ?
C1 C4 H4 109.5 . . ?
C1 C4 H4A 109.5 . . ?
H4 C4 H4A 109.5 . . ?
C1 C4 H4B 109.5 . . ?
H4 C4 H4B 109.5 . . ?
H4A C4 H4B 109.5 . . ?
C3 C5 H5A 109.5 . . ?
C3 C5 H5B 109.5 . . ?
H5A C5 H5B 109.5 . . ?
C3 C5 H5C 109.5 . . ?
H5A C5 H5C 109.5 . . ?
H5B C5 H5C 109.5 . . ?
N3 C6 C7 125.2(9) . . ?
N3 C6 N2 112.4(8) . . ?
C7 C6 N2 122.4(9) . . ?
C6 C7 C8 114.3(9) . . ?
C6 C7 H7 122.8 . . ?
C8 C7 H7 122.8 . . ?
C9 C8 C7 121.5(9) . . ?
C9 C8 H8 119.3 . . ?
C7 C8 H8 119.3 . . ?
C8 C9 C10 118.0(9) . . ?
C8 C9 H9 121.0 . . ?
C10 C9 H9 121.0 . . ?
N3 C10 C9 122.1(8) . . ?
N3 C10 C11 111.9(7) . . ?
C9 C10 C11 126.0(8) . . ?
C13 C11 N4 108.3(7) . . ?
C13 C11 C10 132.6(7) . . ?
N4 C11 C10 119.1(7) . . ?
N4 C12 N5 109.4(7) . . ?
N4 C12 C14 125.6(7) . . ?
N5 C12 C14 125.0(7) . . ?
C11 C13 N5 104.5(6) . . ?
C11 C13 C20 134.1(7) . . ?
N5 C13 C20 121.1(7) . . ?
C15 C14 C19 120.2(9) . . ?
C15 C14 C12 119.0(9) . . ?
C19 C14 C12 120.8(8) . . ?
C14 C15 C16 121.4(12) . . ?
C14 C15 H15 119.3 . . ?
C16 C15 H15 119.3 . . ?
C17 C16 C15 115.6(13) . . ?
C17 C16 H16 122.2 . . ?
C15 C16 H16 122.2 . . ?
C18 C17 C16 122.0(14) . . ?
C18 C17 H17 119.0 . . ?
C16 C17 H17 119.0 . . ?
C17 C18 C19 122.1(15) . . ?
C17 C18 H18 119.0 . . ?
C19 C18 H18 119.0 . . ?
C14 C19 C18 118.5(12) . . ?
C14 C19 H19 120.8 . . ?
C18 C19 H19 120.8 . . ?
N6 C20 C21 122.3(7) . . ?
N6 C20 C13 117.0(7) . . ?
C21 C20 C13 120.6(8) . . ?
C20 C21 C22 117.5(10) . . ?
C20 C21 H21 121.3 . . ?
C22 C21 H21 121.3 . . ?
C23 C22 C21 118.2(9) . . ?
C23 C22 H22 120.9 . . ?
C21 C22 H22 120.9 . . ?
C24 C23 C22 121.2(9) . . ?
C24 C23 H23 119.4 . . ?
C22 C23 H23 119.4 . . ?
C23 C24 N6 123.0(11) . . ?
C23 C24 H24 118.5 . . ?
N6 C24 H24 118.5 . . ?
C26 C25 N8 105.2(8) . . ?
C26 C25 C28 132.0(10) . . ?
N8 C25 C28 122.7(11) . . ?
C25 C26 C27 107.7(9) . . ?
C25 C26 H26 126.1 . . ?
C27 C26 H26 126.1 . . ?
N7 C27 C26 110.0(10) . . ?
N7 C27 C29 122.2(8) . . ?
C26 C27 C29 127.7(10) . . ?
C25 C28 H28 109.5 . . ?
C25 C28 H28A 109.5 . . ?
H28 C28 H28A 109.5 . . ?
C25 C28 H28B 109.5 . . ?
H28 C28 H28B 109.5 . . ?
H28A C28 H28B 109.5 . . ?
C27 C29 H29 109.5 . . ?
C27 C29 H29A 109.5 . . ?
H29 C29 H29A 109.5 . . ?
C27 C29 H29B 109.5 . . ?
H29 C29 H29B 109.5 . . ?
H29A C29 H29B 109.5 . . ?
N9 C30 C31 123.0(10) . . ?
N9 C30 N8 113.7(8) . . ?
C31 C30 N8 123.0(8) . . ?
C32 C31 C30 114.6(10) . . ?
C32 C31 H31 122.7 . . ?
C30 C31 H31 122.7 . . ?
C33 C32 C31 121.7(10) . . ?
C33 C32 H32 119.2 . . ?
C31 C32 H32 119.2 . . ?
C32 C33 C34 118.8(11) . . ?
C32 C33 H33 120.6 . . ?
C34 C33 H33 120.6 . . ?
N9 C34 C33 120.9(9) . . ?
N9 C34 C35 113.2(8) . . ?
C33 C34 C35 125.9(8) . . ?
C37 C35 N10 108.2(7) . . ?
C37 C35 C34 134.3(8) . . ?
N10 C35 C34 116.9(6) . . ?
N10 C36 N11 111.2(6) . . ?
N10 C36 C38 124.7(6) . . ?
N11 C36 C38 124.2(6) . . ?
N11 C37 C35 106.8(7) . . ?
N11 C37 C44 118.9(7) . . ?
C35 C37 C44 134.1(7) . . ?
C39 C38 C43 121.2(8) . . ?
C39 C38 C36 117.6(7) . . ?
C43 C38 C36 121.3(7) . . ?
C38 C39 C40 118.3(8) . . ?
C38 C39 H39 120.8 . . ?
C40 C39 H39 120.9 . . ?
C41 C40 C39 121.3(9) . . ?
C41 C40 H40 119.3 . . ?
C39 C40 H40 119.3 . . ?
C40 C41 C42 119.7(9) . . ?
C40 C41 H41 120.1 . . ?
C42 C41 H41 120.1 . . ?
C43 C42 C41 119.9(9) . . ?
C43 C42 H42 120.0 . . ?
C41 C42 H42 120.0 . . ?
C42 C43 C38 119.5(9) . . ?
C42 C43 H43 120.2 . . ?
C38 C43 H43 120.2 . . ?
C45 C44 N12 122.8(8) . . ?
C45 C44 C37 121.6(8) . . ?
N12 C44 C37 115.6(7) . . ?
C44 C45 C46 121.9(10) . . ?
C44 C45 H45 119.0 . . ?
C46 C45 H45 119.0 . . ?
C47 C46 C45 116.0(11) . . ?
C47 C46 H46 122.0 . . ?
C45 C46 H46 122.0 . . ?
C46 C47 C48 119.6(10) . . ?
C46 C47 H47 120.2 . . ?
C48 C47 H47 120.2 . . ?
N12 C48 C47 123.9(12) . . ?
N12 C48 H48 118.1 . . ?
C47 C48 H48 118.1 . . ?
F1 B1 F4 111.8(18) . . ?
F1 B1 F3 103.2(16) . . ?
F4 B1 F3 107.8(15) . . ?
F1 B1 F2 111.0(14) . . ?
F4 B1 F2 113.3(14) . . ?
F3 B1 F2 109.1(14) . . ?
F7 B2 F6 116.0(18) . . ?
F7 B2 F8 110.9(17) . . ?
F6 B2 F8 111.7(16) . . ?
F7 B2 F5 106.2(16) . . ?
F6 B2 F5 104.7(15) . . ?
F8 B2 F5 106.7(19) . . ?

loop_
_geom_bond_atom_site_label_1
_geom_bond_atom_site_label_2
_geom_bond_distance
_geom_bond_site_symmetry_2
_geom_bond_publ_flag
Fe1 N3 2.150(7) . ?
Fe1 N9 2.153(7) . ?
Fe1 N7 2.155(7) . ?
Fe1 N1 2.163(7) . ?
Fe1 N10 2.194(6) . ?
Fe1 N4 2.218(7) . ?
N1 C3 1.328(12) . ?
N1 N2 1.369(10) . ?
N2 C1 1.391(12) . ?
N2 C6 1.447(11) . ?
N3 C6 1.317(11) . ?
N3 C10 1.352(10) . ?
N4 C12 1.321(10) . ?
N4 C11 1.390(10) . ?
N5 C12 1.326(9) . ?
N5 C13 1.386(9) . ?
N5 H5 0.8600 . ?
N6 C20 1.332(11) . ?
N6 C24 1.347(11) . ?
N7 C27 1.306(13) . ?
N7 N8 1.377(10) . ?
N8 C25 1.366(12) . ?
N8 C30 1.437(13) . ?
N9 C30 1.275(11) . ?
N9 C34 1.364(12) . ?
N10 C36 1.327(9) . ?
N10 C35 1.392(9) . ?
N11 C36 1.346(10) . ?
N11 C37 1.361(11) . ?
N11 H11 0.8600 . ?
N12 C48 1.323(13) . ?
N12 C44 1.370(12) . ?
C1 C2 1.335(15) . ?
C1 C4 1.448(17) . ?
C2 C3 1.380(15) . ?
C2 H2 0.9300 . ?
C3 C5 1.518(16) . ?
C4 H4 0.9600 . ?
C4 H4A 0.9600 . ?
C4 H4B 0.9600 . ?
C5 H5A 0.9600 . ?
C5 H5B 0.9600 . ?
C5 H5C 0.9600 . ?
C6 C7 1.376(13) . ?
C7 C8 1.438(16) . ?
C7 H7 0.9300 . ?
C8 C9 1.364(14) . ?
C8 H8 0.9300 . ?
C9 C10 1.377(12) . ?
C9 H9 0.9300 . ?
C10 C11 1.461(12) . ?
C11 C13 1.376(11) . ?
C12 C14 1.442(12) . ?
C13 C20 1.482(11) . ?
C14 C15 1.370(14) . ?
C14 C19 1.388(14) . ?
C15 C16 1.437(17) . ?
C15 H15 0.9300 . ?
C16 C17 1.41(3) . ?
C16 H16 0.9300 . ?
C17 C18 1.33(3) . ?
C17 H17 0.9300 . ?
C18 C19 1.394(17) . ?
C18 H18 0.9300 . ?
C19 H19 0.9300 . ?
C20 C21 1.373(12) . ?
C21 C22 1.426(14) . ?
C21 H21 0.9300 . ?
C22 C23 1.334(16) . ?
C22 H22 0.9300 . ?
C23 C24 1.323(15) . ?
C23 H23 0.9300 . ?
C24 H24 0.9300 . ?
C25 C26 1.349(15) . ?
C25 C28 1.485(13) . ?
C26 C27 1.404(13) . ?
C26 H26 0.9300 . ?
C27 C29 1.503(16) . ?
C28 H28 0.9600 . ?
C28 H28A 0.9600 . ?
C28 H28B 0.9600 . ?
C29 H29 0.9600 . ?
C29 H29A 0.9600 . ?
C29 H29B 0.9600 . ?
C30 C31 1.432(16) . ?
C31 C32 1.411(18) . ?
C31 H31 0.9300 . ?
C32 C33 1.352(16) . ?
C32 H32 0.9300 . ?
C33 C34 1.370(13) . ?
C33 H33 0.9300 . ?
C34 C35 1.479(12) . ?
C35 C37 1.377(11) . ?
C36 C38 1.474(11) . ?
C37 C44 1.487(12) . ?
C38 C39 1.373(12) . ?
C38 C43 1.385(12) . ?
C39 C40 1.404(13) . ?
C39 H39 0.9300 . ?
C40 C41 1.344(14) . ?
C40 H40 0.9300 . ?
C41 C42 1.406(14) . ?
C41 H41 0.9300 . ?
C42 C43 1.369(13) . ?
C42 H42 0.9300 . ?
C43 H43 0.9300 . ?
C44 C45 1.313(13) . ?
C45 C46 1.407(14) . ?
C45 H45 0.9300 . ?
C46 C47 1.352(19) . ?
C46 H46 0.9300 . ?
C47 C48 1.39(2) . ?
C47 H47 0.9300 . ?
C48 H48 0.9300 . ?
B1 F1 1.30(2) . ?
B1 F4 1.309(17) . ?
B1 F3 1.349(18) . ?
B1 F2 1.401(16) . ?
B2 F7 1.27(2) . ?
B2 F6 1.342(18) . ?
B2 F8 1.36(2) . ?
B2 F5 1.40(2) . ?

loop_
_geom_torsion_atom_site_label_1
_geom_torsion_atom_site_label_2
_geom_torsion_atom_site_label_3
_geom_torsion_atom_site_label_4
_geom_torsion
_geom_torsion_site_symmetry_1
_geom_torsion_site_symmetry_2
_geom_torsion_site_symmetry_3
_geom_torsion_site_symmetry_4
_geom_torsion_publ_flag
C3 N1 N2 C1 -2.7(10) . . . . ?
Fe1 N1 N2 C1 -179.8(6) . . . . ?
C3 N1 N2 C6 179.8(8) . . . . ?
Fe1 N1 N2 C6 2.8(9) . . . . ?
C27 N7 N8 C25 3.0(10) . . . . ?
Fe1 N7 N8 C25 170.7(6) . . . . ?
C27 N7 N8 C30 179.0(9) . . . . ?
Fe1 N7 N8 C30 -13.3(10) . . . . ?
N1 N2 C1 C2 3.7(11) . . . . ?
C6 N2 C1 C2 -179.5(9) . . . . ?
N1 N2 C1 C4 176.9(11) . . . . ?
C6 N2 C1 C4 -6.2(18) . . . . ?
N2 C1 C2 C3 -3.1(13) . . . . ?
C4 C1 C2 C3 -176.1(12) . . . . ?
N2 N1 C3 C2 0.8(12) . . . . ?
Fe1 N1 C3 C2 176.7(8) . . . . ?
N2 N1 C3 C5 180.0(10) . . . . ?
Fe1 N1 C3 C5 -4.1(18) . . . . ?
C1 C2 C3 N1 1.5(14) . . . . ?
C1 C2 C3 C5 -177.6(13) . . . . ?
C10 N3 C6 C7 -0.3(13) . . . . ?
Fe1 N3 C6 C7 -171.3(7) . . . . ?
C10 N3 C6 N2 -179.8(7) . . . . ?
Fe1 N3 C6 N2 9.2(9) . . . . ?
N1 N2 C6 N3 -7.6(10) . . . . ?
C1 N2 C6 N3 175.7(9) . . . . ?
N1 N2 C6 C7 172.9(8) . . . . ?
C1 N2 C6 C7 -3.8(15) . . . . ?
N3 C6 C7 C8 0.5(14) . . . . ?
N2 C6 C7 C8 179.9(9) . . . . ?
C6 C7 C8 C9 -2.0(16) . . . . ?
C7 C8 C9 C10 3.3(16) . . . . ?
C6 N3 C10 C9 1.7(12) . . . . ?
Fe1 N3 C10 C9 172.8(6) . . . . ?
C6 N3 C10 C11 179.8(7) . . . . ?
Fe1 N3 C10 C11 -9.1(9) . . . . ?
C8 C9 C10 N3 -3.2(14) . . . . ?
C8 C9 C10 C11 179.0(9) . . . . ?
C12 N4 C11 C13 -0.1(9) . . . . ?
Fe1 N4 C11 C13 162.2(5) . . . . ?
C12 N4 C11 C10 -178.8(7) . . . . ?
Fe1 N4 C11 C10 -16.6(9) . . . . ?
N3 C10 C11 C13 -161.1(9) . . . . ?
C9 C10 C11 C13 16.9(15) . . . . ?
N3 C10 C11 N4 17.2(10) . . . . ?
C9 C10 C11 N4 -164.7(8) . . . . ?
C11 N4 C12 N5 -0.6(9) . . . . ?
Fe1 N4 C12 N5 -156.1(6) . . . . ?
C11 N4 C12 C14 178.9(8) . . . . ?
Fe1 N4 C12 C14 23.4(13) . . . . ?
C13 N5 C12 N4 1.1(9) . . . . ?
C13 N5 C12 C14 -178.4(7) . . . . ?
N4 C11 C13 N5 0.7(9) . . . . ?
C10 C11 C13 N5 179.2(8) . . . . ?
N4 C11 C13 C20 175.2(9) . . . . ?
C10 C11 C13 C20 -6.3(16) . . . . ?
C12 N5 C13 C11 -1.1(9) . . . . ?
C12 N5 C13 C20 -176.5(7) . . . . ?
N4 C12 C14 C15 46.4(13) . . . . ?
N5 C12 C14 C15 -134.2(10) . . . . ?
N4 C12 C14 C19 -135.7(10) . . . . ?
N5 C12 C14 C19 43.7(13) . . . . ?
C19 C14 C15 C16 3.6(16) . . . . ?
C12 C14 C15 C16 -178.5(10) . . . . ?
C14 C15 C16 C17 -2.5(18) . . . . ?
C15 C16 C17 C18 2(2) . . . . ?
C16 C17 C18 C19 -4(3) . . . . ?
C15 C14 C19 C18 -4.4(16) . . . . ?
C12 C14 C19 C18 177.7(11) . . . . ?
C17 C18 C19 C14 4(2) . . . . ?
C24 N6 C20 C21 -1.5(13) . . . . ?
C24 N6 C20 C13 -178.0(8) . . . . ?
C11 C13 C20 N6 -121.7(10) . . . . ?
N5 C13 C20 N6 52.1(11) . . . . ?
C11 C13 C20 C21 61.8(13) . . . . ?
N5 C13 C20 C21 -124.5(9) . . . . ?
N6 C20 C21 C22 2.0(14) . . . . ?
C13 C20 C21 C22 178.4(8) . . . . ?
C20 C21 C22 C23 -1.8(16) . . . . ?
C21 C22 C23 C24 1.2(19) . . . . ?
C22 C23 C24 N6 -1(2) . . . . ?
C20 N6 C24 C23 0.8(16) . . . . ?
N7 N8 C25 C26 -0.4(11) . . . . ?
C30 N8 C25 C26 -175.4(11) . . . . ?
N7 N8 C25 C28 177.8(9) . . . . ?
C30 N8 C25 C28 2.8(17) . . . . ?
N8 C25 C26 C27 -2.3(12) . . . . ?
C28 C25 C26 C27 179.8(11) . . . . ?
N8 N7 C27 C26 -4.4(11) . . . . ?
Fe1 N7 C27 C26 -167.8(8) . . . . ?
N8 N7 C27 C29 178.6(10) . . . . ?
Fe1 N7 C27 C29 15.2(17) . . . . ?
C25 C26 C27 N7 4.3(13) . . . . ?
C25 C26 C27 C29 -178.8(11) . . . . ?
C34 N9 C30 C31 -1.1(15) . . . . ?
Fe1 N9 C30 C31 -178.5(9) . . . . ?
C34 N9 C30 N8 -175.1(8) . . . . ?
Fe1 N9 C30 N8 7.5(12) . . . . ?
C25 N8 C30 N9 179.0(9) . . . . ?
N7 N8 C30 N9 4.1(13) . . . . ?
C25 N8 C30 C31 5.0(18) . . . . ?
N7 N8 C30 C31 -169.9(10) . . . . ?
N9 C30 C31 C32 1.5(19) . . . . ?
N8 C30 C31 C32 174.9(12) . . . . ?
C30 C31 C32 C33 1(2) . . . . ?
C31 C32 C33 C34 -4(2) . . . . ?
C30 N9 C34 C33 -1.9(14) . . . . ?
Fe1 N9 C34 C33 175.5(8) . . . . ?
C30 N9 C34 C35 -179.2(8) . . . . ?
Fe1 N9 C34 C35 -1.7(10) . . . . ?
C32 C33 C34 N9 4.5(18) . . . . ?
C32 C33 C34 C35 -178.6(11) . . . . ?
C36 N10 C35 C37 -1.0(9) . . . . ?
Fe1 N10 C35 C37 152.1(6) . . . . ?
C36 N10 C35 C34 -173.6(7) . . . . ?
Fe1 N10 C35 C34 -20.5(9) . . . . ?
N9 C34 C35 C37 -155.2(9) . . . . ?
C33 C34 C35 C37 27.8(17) . . . . ?
N9 C34 C35 N10 15.1(11) . . . . ?
C33 C34 C35 N10 -162.0(10) . . . . ?
C35 N10 C36 N11 2.2(9) . . . . ?
Fe1 N10 C36 N11 -142.8(6) . . . . ?
C35 N10 C36 C38 -177.5(8) . . . . ?
Fe1 N10 C36 C38 37.6(12) . . . . ?
C37 N11 C36 N10 -2.6(10) . . . . ?
C37 N11 C36 C38 177.1(8) . . . . ?
C36 N11 C37 C35 1.8(10) . . . . ?
C36 N11 C37 C44 177.1(7) . . . . ?
N10 C35 C37 N11 -0.5(9) . . . . ?
C34 C35 C37 N11 170.3(9) . . . . ?
N10 C35 C37 C44 -174.8(9) . . . . ?
C34 C35 C37 C44 -4.0(17) . . . . ?
N10 C36 C38 C39 33.1(12) . . . . ?
N11 C36 C38 C39 -146.5(9) . . . . ?
N10 C36 C38 C43 -147.9(9) . . . . ?
N11 C36 C38 C43 32.6(13) . . . . ?
C43 C38 C39 C40 2.0(13) . . . . ?
C36 C38 C39 C40 -179.0(8) . . . . ?
C38 C39 C40 C41 -2.0(14) . . . . ?
C39 C40 C41 C42 -0.4(16) . . . . ?
C40 C41 C42 C43 2.8(17) . . . . ?
C41 C42 C43 C38 -2.9(16) . . . . ?
C39 C38 C43 C42 0.5(15) . . . . ?
C36 C38 C43 C42 -178.5(9) . . . . ?
C48 N12 C44 C45 2.9(15) . . . . ?
C48 N12 C44 C37 -179.7(10) . . . . ?
N11 C37 C44 C45 -40.2(13) . . . . ?
C35 C37 C44 C45 133.5(11) . . . . ?
N11 C37 C44 N12 142.3(9) . . . . ?
C35 C37 C44 N12 -43.9(14) . . . . ?
N12 C44 C45 C46 -5.2(17) . . . . ?
C37 C44 C45 C46 177.6(9) . . . . ?
C44 C45 C46 C47 4.2(18) . . . . ?
C45 C46 C47 C48 -1.2(19) . . . . ?
C44 N12 C48 C47 0.2(19) . . . . ?
C46 C47 C48 N12 -1(2) . . . . ?
